data_2006973
loop_
_publ_author_name
'Xu, Yan'
'Xu, Ji-Qing'
'Yang, Guo-Yu'
'Yang, Guang-Di'
'Xing, Yan'
'Lin, Yong-Hua'
'Jia, Heng-Qing'

_publ_section_title
;
(NH~4~)~3~[PMo~12~O~40~].21H~2~O
;
_journal_issue 1
_journal_name_full 'Acta Crystallographica Section C'
_journal_page_first 9
_journal_page_last 11
_journal_paper_doi 10.1107/S0108270197011128
_journal_volume 54
_journal_year 1998
_chemical_formula_moiety 'H12 N3 Mo12 O40 P, 21(H2 O)'
_chemical_formula_structural '(N H4)3 [Mo12 O40 P].21H2 O'
_chemical_formula_sum 'H54 Mo12 N3 O61 P'
_chemical_formula_weight 2254.66
_space_group_IT_number 221
_space_group_name_Hall '-P 4 2 3'
_space_group_name_H-M_alt 'P m -3 m'
_symmetry_cell_setting cubic
_symmetry_space_group_name_Hall '-P 4 2 3'
_symmetry_space_group_name_H-M 'P m -3 m'
_cell_angle_alpha 90.00
_cell_angle_beta 90.00
_cell_angle_gamma 90.00
_cell_formula_units_Z 1
_cell_length_a 10.9400(10)
_cell_length_b 10.9400(10)
_cell_length_c 10.9400(10)
_cell_measurement_temperature 293(2)
_cell_volume 1309.4(3)
_diffrn_ambient_temperature 293(2)
_exptl_crystal_density_diffrn 2.862
_refine_ls_R_factor_obs .0591
_refine_ls_wR_factor_obs .1380
_cod_depositor_comments
;
 Correcting the values of _atom_site_fract_y and _atom_site_fract_z. For the 
 changes the original paper with doi 10.1107/S0108270197011128 was consulted.

 Antanas Vaitkus
 2013-04-08
-------------------------------------------------------------------------------
The following automatic conversions were performed:
'_symmetry_cell_setting' value 'Cubic' changed to 'cubic' according to
'/home/saulius/struct/CIF-dictionaries/cif_core.dic' dictionary named
'cif_core.dic' version 2.4.1 from 2010-06-29.

Automatic conversion script
Id: cif_fix_enum 1527 2010-12-29 10:47:43Z saulius 
;
_cod_database_code 2006973

loop_
_symmetry_equiv_pos_as_xyz
'x, y, z'
'-x, -y, z'
'-x, y, -z'
'x, -y, -z'
'z, x, y'
'z, -x, -y'
'-z, -x, y'
'-z, x, -y'
'y, z, x'
'-y, z, -x'
'y, -z, -x'
'-y, -z, x'
'y, x, -z'
'-y, -x, -z'
'y, -x, z'
'-y, x, z'
'x, z, -y'
'-x, z, y'
'-x, -z, -y'
'x, -z, y'
'z, y, -x'
'z, -y, x'
'-z, y, x'
'-z, -y, -x'
'-x, -y, -z'
'x, y, -z'
'x, -y, z'
'-x, y, z'
'-z, -x, -y'
'-z, x, y'
'z, x, -y'
'z, -x, y'
'-y, -z, -x'
'y, -z, x'
'-y, z, x'
'y, z, -x'
'-y, -x, z'
'y, x, z'
'-y, x, -z'
'y, -x, -z'
'-x, -z, y'
'x, -z, -y'
'x, z, y'
'-x, z, -y'
'-z, -y, x'
'-z, y, -x'
'z, -y, -x'
'z, y, x'

loop_
_atom_site_aniso_label
_atom_site_aniso_U_11
_atom_site_aniso_U_22
_atom_site_aniso_U_33
_atom_site_aniso_U_12
_atom_site_aniso_U_13
_atom_site_aniso_U_23
Mo .0195(7) .0372(9) .0195(7) .000 -.0089(5) .000
P .027(3) .027(3) .027(3) .000 .000 .000
O1 .047(6) .125(15) .047(6) .000 -.024(8) .000
O2 .081(6) .081(6) .099(10) .035(8) .042(6) .042(6)
O3 .029(6) .029(6) .029(6) -.001(7) -.001(7) -.001(7)
N1 .13(3) .13(3) .014(17) .000 .000 .000
OW1 .122(16) .122(16) .10(2) .004(19) .000 .000

loop_
_atom_site_label
_atom_site_fract_x
_atom_site_fract_y
_atom_site_fract_z
_atom_site_U_iso_or_equiv
_atom_site_type_symbol
Mo 0.27332(8) 0.5 0.27332(8) .0254(7) Mo
P 0.5 0.5 0.5 .027(3) P
O1 0.1688(9) 0.5 0.1688(9) .073(5) O
O2 0.3806(9) 0.3806(9) 0.2108(12) .087(5) O
O3 0.4182(14) 0.4182(14) 0.4182(14) .029(6) O
N1 0.5 0.5 0 .089(16) N
OW1 0.258(2) 0.258(2) 0 .114(11) N
OW2 0 0.5 0 .24(4) O
OW3 0 0.273(7) 0 .36(6) O

loop_
_geom_bond_atom_site_label_1
_geom_bond_atom_site_label_2
_geom_bond_site_symmetry_2
_geom_bond_distance
_geom_bond_publ_flag
Mo O1 . 1.617(14) yes
Mo O2 5 1.884(5) yes
Mo O2 . 1.884(5) yes
Mo O2 32_565 1.884(5) yes
Mo O2 27_565 1.884(5) yes
Mo O3 27_565 2.414(14) ?
Mo O3 . 2.414(14) yes
P O3 . 1.55(3) yes
P O3 28_655 1.55(3) ?
P O3 3_656 1.55(3) ?
P O3 26_556 1.55(3) ?
P O3 25_666 1.55(3) ?
P O3 2_665 1.55(3) ?
P O3 27_565 1.55(3) ?
P O3 4_566 1.55(3) ?
O2 Mo 9 1.884(5) ?
O3 O3 28_655 1.79(3) ?
O3 O3 26_556 1.79(3) ?
O3 O3 27_565 1.79(3) ?
O3 Mo 9 2.414(14) ?
O3 Mo 5 2.414(14) ?
